data_4310201
loop_
_publ_author_name
'Hiromi Araki'
'Kiyoshi Tsuge'
'Yoichi Sasaki'
'Shoji Ishizaka'
'Noboru Kitamura'

_publ_section_title
;
Luminescence Ranging from Red to Blue: A Series of Copper(I)-Halide
Complexes Having Rhombic {Cu2(\m-X)2} (X = Br and I) Units
with N-Heteroaromatic Ligands
;
_journal_name_full 'Inorganic Chemistry'
_journal_page_first 9667
_journal_page_last 9675
_journal_paper_doi 10.1021/ic0510359
_journal_volume 44
_journal_year 2005
_chemical_formula_sum 'C42 H38 Br2 Cl4 Cu2 N2 P2'
_chemical_formula_weight 1061.44
_space_group_IT_number 14
_symmetry_cell_setting monoclinic
_symmetry_Int_Tables_number 14
_symmetry_space_group_name_Hall '-P 2yn'
_symmetry_space_group_name_H-M 'P 1 21/n 1'
_cell_angle_alpha 90
_cell_angle_beta 92.458(4)
_cell_angle_gamma 90
_cell_formula_units_Z 2
_cell_length_a 8.854(2)
_cell_length_b 17.427(4)
_cell_length_c 13.507(3)
_cell_measurement_reflns_used 7297
_cell_measurement_temperature 104.2
_cell_measurement_theta_max 27.5
_cell_measurement_theta_min 3.0
_cell_volume 2082.2(8)
_computing_cell_refinement CRYSTALCLEAR
_computing_data_collection CRYSTALCLEAR
_computing_data_reduction 'teXsan Ver. 1.11'
_computing_publication_material 'teXsan Ver. 1.11'
_computing_structure_refinement 'teXsan Ver. 1.10'
_computing_structure_solution MULTAN88
_diffrn_ambient_temperature 104.1500
_diffrn_detector_area_resol_mean 14.6199
_diffrn_measured_fraction_theta_full 97.9000
_diffrn_measured_fraction_theta_max 27.4835
_diffrn_measurement_details
;
scan:
    Number of images: 360
               Slice: -76.0000 - 104.0000
         Image width: 0.5000
            Exp time: 30.0000
       Rotation axis: Omega
               Omega: 0.0000
                 Chi: 45.0000
                 Phi: 0.0000
                 XTD: 40.6598
              2theta: 14.0554
scan:
    Number of images: 120
               Slice: -16.0000 - 44.0000
         Image width: 0.5000
            Exp time: 30.0000
       Rotation axis: Omega
               Omega: 0.0000
                 Chi: 45.0000
                 Phi: 90.0000
                 XTD: 40.6598
              2theta: 14.0554
;
_diffrn_measurement_device
;
Mercury CCD (2x2 bin mode)
;
_diffrn_measurement_device_details
;
AFC8: Eulerian 3-circle
;
_diffrn_measurement_method dtintegrate.ref
_diffrn_radiation_detector CCD
_diffrn_radiation_monochromator 'Graphite Monochromator'
_diffrn_radiation_source 'Sealed Tube'
_diffrn_radiation_type MoK\a
_diffrn_radiation_wavelength 0.7107
_diffrn_reflns_av_R_equivalents 0.0270
_diffrn_reflns_limit_h_max 11
_diffrn_reflns_limit_h_min -10
_diffrn_reflns_limit_k_max 22
_diffrn_reflns_limit_k_min -19
_diffrn_reflns_limit_l_max 17
_diffrn_reflns_limit_l_min -10
_diffrn_reflns_number 12583
_diffrn_reflns_reduction_process 'Lp corrections applied'
_diffrn_reflns_theta_full 27.4835
_diffrn_reflns_theta_max 27.4835
_diffrn_reflns_theta_min 3.0177
_diffrn_source_current 50.0000
_diffrn_source_power 2.5000
_diffrn_source_voltage 50.0000
_exptl_absorpt_coefficient_mu 3.313
_exptl_absorpt_correction_T_max 1.0000
_exptl_absorpt_correction_T_min 0.5034
_exptl_absorpt_correction_type multi-scan
_exptl_crystal_colour red
_exptl_crystal_density_diffrn 1.693
_exptl_crystal_density_method 'not measured'
_exptl_crystal_description needle
_exptl_crystal_size_max 0.75
_exptl_crystal_size_mid 0.13
_exptl_crystal_size_min 0.13
_refine_diff_density_max 0.40
_refine_diff_density_min -0.59
_refine_ls_extinction_method none
_refine_ls_goodness_of_fit_ref 0.972
_refine_ls_hydrogen_treatment refall
_refine_ls_number_parameters 320
_refine_ls_number_reflns 3872
_refine_ls_R_factor_gt 0.0281
_refine_ls_shift/su_max 0.0003
_refine_ls_structure_factor_coef Fsqd
_refine_ls_weighting_details 'w = 1/[\s^2^(Fo^2^) + (0.05000(Max(Fo^2^,0) + 2Fc^2^)/3)^2^]'
_refine_ls_weighting_scheme calc
_refine_ls_wR_factor_ref 0.0745
_reflns_number_gt 3872
_reflns_number_total 4682
_reflns_threshold_expression F^2^>2.0\s(F^2^)
_cod_data_source_file ic0510359si20050926_085645_02.cif
_cod_data_source_block pyz_Br
_cod_depositor_comments
;
The following automatic conversions were performed:
'_exptl_absorpt_correction_type' value 'Multi-scan' changed to
'multi-scan' according to
'/home/saulius/struct/CIF-dictionaries/cif_core.dic' dictionary named
'cif_core.dic' version 2.4.1 from 2010-06-29.

Automatic conversion script
Id: cif_fix_enum 1527 2010-12-29 10:47:43Z saulius 
;
_cod_original_formula_sum 'C42 H38 Br2 Cl4 Cu2 N2 P2 '
_cod_database_code 4310201
_diffrn_reflns_av_sigmai/deti 0.0585

loop_
_symmetry_equiv_pos_as_xyz
x,y,z
1/2-x,1/2+y,1/2-z
-x,-y,-z
1/2+x,1/2-y,1/2+z

loop_
_atom_site_label
_atom_site_type_symbol
_atom_site_fract_x
_atom_site_fract_y
_atom_site_fract_z
_atom_site_U_iso_or_equiv
_atom_site_adp_type
_atom_site_occupancy
_atom_site_calc_flag
_atom_site_refinement_flags
_atom_site_disorder_assembly
_atom_site_disorder_group
Br(1) Br 0.00184(3) -0.11024(1) 0.00488(2) 0.01352(6) Uani 1.00 d . . .
Cu(1) Cu -0.13760(3) -0.00368(1) -0.08638(2) 0.01243(8) Uani 1.00 d . . .
Cl(1) Cl 0.25324(10) 0.28482(4) -0.32550(5) 0.0377(2) Uani 1.00 d . . .
Cl(2) Cl 0.39124(8) 0.20644(4) -0.15549(5) 0.0310(2) Uani 1.00 d . . .
P(1) P -0.09882(7) -0.00506(3) -0.24735(4) 0.0099(1) Uani 1.00 d . . .
N(1) N -0.3507(2) -0.00202(10) -0.0316(1) 0.0124(5) Uani 1.00 d . . .
C(1) C -0.4139(3) 0.0628(1) 0.0005(2) 0.0154(6) Uani 1.00 d . . .
C(2) C -0.4387(3) -0.0645(1) -0.0315(2) 0.0149(6) Uani 1.00 d . . .
C(3) C -0.1990(2) -0.0767(1) -0.3238(2) 0.0122(5) Uani 1.00 d . . .
C(4) C -0.2384(3) -0.0645(1) -0.4237(2) 0.0140(6) Uani 1.00 d . . .
C(5) C -0.3151(3) -0.1210(1) -0.4791(2) 0.0170(6) Uani 1.00 d . . .
C(6) C -0.3513(3) -0.1899(1) -0.4353(2) 0.0198(6) Uani 1.00 d . . .
C(7) C -0.3119(3) -0.2025(1) -0.3360(2) 0.0212(6) Uani 1.00 d . . .
C(8) C -0.2360(3) -0.1463(1) -0.2802(2) 0.0171(6) Uani 1.00 d . . .
C(9) C 0.0977(2) -0.0211(1) -0.2760(2) 0.0116(5) Uani 1.00 d . . .
C(10) C 0.2079(3) 0.0142(1) -0.2157(2) 0.0141(5) Uani 1.00 d . . .
C(11) C 0.3595(3) 0.0071(1) -0.2366(2) 0.0172(6) Uani 1.00 d . . .
C(12) C 0.4019(3) -0.0357(1) -0.3171(2) 0.0183(6) Uani 1.00 d . . .
C(13) C 0.2923(3) -0.0718(1) -0.3775(2) 0.0173(6) Uani 1.00 d . . .
C(14) C 0.1408(3) -0.0644(1) -0.3570(2) 0.0157(6) Uani 1.00 d . . .
C(15) C -0.1450(2) 0.0838(1) -0.3144(2) 0.0110(5) Uani 1.00 d . . .
C(16) C -0.0452(3) 0.1206(1) -0.3759(2) 0.0146(6) Uani 1.00 d . . .
C(17) C -0.0902(3) 0.1865(1) -0.4275(2) 0.0175(6) Uani 1.00 d . . .
C(18) C -0.2337(3) 0.2158(1) -0.4195(2) 0.0174(6) Uani 1.00 d . . .
C(19) C -0.3333(3) 0.1801(1) -0.3574(2) 0.0172(6) Uani 1.00 d . . .
C(20) C -0.2893(3) 0.1152(1) -0.3043(2) 0.0155(6) Uani 1.00 d . . .
C(21) C 0.2192(3) 0.2363(2) -0.2139(2) 0.0291(8) Uani 1.00 d . . .
H(1) H -0.358(3) 0.105(2) 0.001(2) 0.019(7) Uiso 1.00 d . . .
H(2) H -0.404(3) -0.107(2) -0.052(2) 0.018(7) Uiso 1.00 d . . .
H(3) H -0.219(4) -0.017(2) -0.455(2) 0.028(7) Uiso 1.00 d . . .
H(4) H -0.340(3) -0.114(1) -0.544(2) 0.004(5) Uiso 1.00 d . . .
H(5) H -0.405(3) -0.228(1) -0.472(2) 0.012(6) Uiso 1.00 d . . .
H(6) H -0.326(3) -0.247(2) -0.310(2) 0.031(7) Uiso 1.00 d . . .
H(7) H -0.213(3) -0.154(1) -0.212(2) 0.018(6) Uiso 1.00 d . . .
H(8) H 0.177(3) 0.043(1) -0.158(2) 0.017(6) Uiso 1.00 d . . .
H(9) H 0.439(3) 0.033(1) -0.197(2) 0.016(6) Uiso 1.00 d . . .
H(10) H 0.505(3) -0.043(1) -0.331(2) 0.015(6) Uiso 1.00 d . . .
H(11) H 0.314(3) -0.100(2) -0.437(2) 0.028(7) Uiso 1.00 d . . .
H(12) H 0.069(3) -0.092(1) -0.401(2) 0.013(6) Uiso 1.00 d . . .
H(13) H 0.045(3) 0.104(1) -0.388(2) 0.020(7) Uiso 1.00 d . . .
H(14) H -0.032(4) 0.207(2) -0.468(2) 0.035(8) Uiso 1.00 d . . .
H(15) H -0.271(3) 0.260(2) -0.456(2) 0.022(7) Uiso 1.00 d . . .
H(16) H -0.419(3) 0.199(2) -0.348(2) 0.022(7) Uiso 1.00 d . . .
H(17) H -0.359(4) 0.093(2) -0.257(2) 0.036(8) Uiso 1.00 d . . .
H(18) H 0.169(3) 0.271(2) -0.168(2) 0.035(8) Uiso 1.00 d . . .
H(19) H 0.164(4) 0.195(2) -0.227(2) 0.039(8) Uiso 1.00 d . . .

loop_
_atom_site_aniso_label
_atom_site_aniso_U_11
_atom_site_aniso_U_22
_atom_site_aniso_U_33
_atom_site_aniso_U_12
_atom_site_aniso_U_13
_atom_site_aniso_U_23
Br(1) 0.0142(1) 0.0105(1) 0.0157(1) 0.00097(8) -0.00143(9) -0.00073(8)
Cu(1) 0.0104(2) 0.0166(2) 0.0103(2) 0.0005(1) 0.0012(1) -0.00023(10)
Cl(1) 0.0529(5) 0.0351(4) 0.0247(4) 0.0012(3) -0.0047(3) 0.0037(3)
Cl(2) 0.0366(4) 0.0335(4) 0.0226(3) 0.0052(3) -0.0021(3) -0.0024(3)
P(1) 0.0081(3) 0.0120(3) 0.0095(3) -0.0003(2) 0.0004(2) -0.0005(2)
N(1) 0.0104(9) 0.0168(9) 0.0100(9) 0.0014(7) 0.0007(7) 0.0008(7)
C(1) 0.015(1) 0.015(1) 0.016(1) -0.0016(9) 0.0008(9) -0.0005(9)
C(2) 0.015(1) 0.013(1) 0.017(1) 0.0020(9) 0.0019(9) -0.0014(9)
C(3) 0.008(1) 0.014(1) 0.014(1) 0.0004(8) -0.0001(8) -0.0009(8)
C(4) 0.013(1) 0.016(1) 0.013(1) -0.0014(9) 0.0018(9) 0.0004(8)
C(5) 0.015(1) 0.022(1) 0.013(1) -0.0009(9) -0.0025(9) -0.0038(9)
C(6) 0.019(1) 0.017(1) 0.023(1) -0.0019(9) -0.005(1) -0.0052(10)
C(7) 0.020(1) 0.014(1) 0.029(1) -0.0031(9) -0.004(1) 0.0040(10)
C(8) 0.017(1) 0.016(1) 0.018(1) 0.0004(9) -0.0039(9) 0.0031(9)
C(9) 0.009(1) 0.0140(10) 0.012(1) 0.0004(8) 0.0018(8) 0.0019(8)
C(10) 0.012(1) 0.018(1) 0.013(1) 0.0004(9) 0.0000(9) -0.0008(9)
C(11) 0.012(1) 0.023(1) 0.016(1) -0.0021(9) -0.0026(9) 0.0017(9)
C(12) 0.010(1) 0.026(1) 0.019(1) 0.0034(9) 0.0026(9) 0.0044(9)
C(13) 0.014(1) 0.021(1) 0.016(1) 0.0025(9) 0.0039(9) -0.0019(9)
C(14) 0.016(1) 0.016(1) 0.015(1) 0.0015(9) -0.0018(9) -0.0015(8)
C(15) 0.012(1) 0.0111(10) 0.0098(10) 0.0002(8) -0.0014(8) -0.0024(8)
C(16) 0.013(1) 0.016(1) 0.015(1) 0.0000(9) 0.0003(9) -0.0015(8)
C(17) 0.023(1) 0.017(1) 0.013(1) -0.0040(9) 0.0016(10) 0.0017(9)
C(18) 0.026(1) 0.012(1) 0.014(1) 0.0008(9) -0.0058(10) -0.0016(9)
C(19) 0.013(1) 0.018(1) 0.020(1) 0.0058(9) -0.0024(10) -0.0041(9)
C(20) 0.012(1) 0.017(1) 0.018(1) -0.0018(9) 0.0010(9) -0.0016(9)
C(21) 0.030(2) 0.025(1) 0.033(2) -0.003(1) 0.002(1) 0.000(1)

loop_
_atom_type_symbol
_atom_type_description
_atom_type_scat_dispersion_real
_atom_type_scat_dispersion_imag
_atom_type_scat_source
C C 0.003 0.002
;International Tables for Crystallography
(1992, Vol. C, Tables 4.2.6.8 and 6.1.1.1)
;
H H 0.000 0.000
;International Tables for Crystallography
(1992, Vol. C, Table 6.1.1.2)
;
N N 0.006 0.003
;International Tables for Crystallography
(1992, Vol. C, Tables 4.2.6.8 and 6.1.1.1)
;
Cu Cu 0.320 1.265
;International Tables for Crystallography
(1992, Vol. C, Tables 4.2.6.8 and 6.1.1.1)
;
Br Br -0.290 2.459
;International Tables for Crystallography
(1992, Vol. C, Tables 4.2.6.8 and 6.1.1.1)
;
P P 0.102 0.094
;International Tables for Crystallography
(1992, Vol. C, Tables 4.2.6.8 and 6.1.1.1)
;
Cl Cl 0.148 0.159
;International Tables for Crystallography
(1992, Vol. C, Tables 4.2.6.8 and 6.1.1.1)
;

loop_
_geom_angle_atom_site_label_1
_geom_angle_atom_site_label_2
_geom_angle_atom_site_label_3
_geom_angle
_geom_angle_site_symmetry_1
_geom_angle_site_symmetry_2
_geom_angle_site_symmetry_3
_geom_angle_publ_flag
Cu(1) Br(1) Cu(1) 81.34(1) . . 3_555 yes
Br(1) Cu(1) Br(1) 98.66(1) . . 3_555 yes
Br(1) Cu(1) P(1) 112.23(2) . . . yes
Br(1) Cu(1) N(1) 105.78(5) . . . yes
Br(1) Cu(1) P(1) 110.03(2) 3_555 . . yes
Br(1) Cu(1) N(1) 104.89(5) 3_555 . . yes
P(1) Cu(1) N(1) 122.44(6) . . . yes
Cu(1) P(1) C(3) 118.09(7) . . . yes
Cu(1) P(1) C(9) 113.58(8) . . . yes
Cu(1) P(1) C(15) 115.79(7) . . . yes
C(3) P(1) C(9) 102.7(1) . . . yes
C(3) P(1) C(15) 101.9(1) . . . yes
C(9) P(1) C(15) 102.70(10) . . . yes
Cu(1) N(1) C(1) 122.1(2) . . . yes
Cu(1) N(1) C(2) 122.1(1) . . . yes
C(1) N(1) C(2) 115.7(2) . . . yes
N(1) C(1) C(2) 121.8(2) . . 3_455 yes
N(1) C(1) H(1) 117(1) . . . no
C(2) C(1) H(1) 120(1) 3_455 . . no
N(1) C(2) C(1) 122.5(2) . . 3_455 yes
N(1) C(2) H(2) 119(1) . . . no
C(1) C(2) H(2) 118(1) 3_455 . . no
P(1) C(3) C(4) 122.6(2) . . . yes
P(1) C(3) C(8) 118.2(2) . . . yes
C(4) C(3) C(8) 119.2(2) . . . yes
C(3) C(4) C(5) 120.5(2) . . . yes
C(3) C(4) H(3) 121(1) . . . no
C(5) C(4) H(3) 118(1) . . . no
C(4) C(5) C(6) 120.0(2) . . . yes
C(4) C(5) H(4) 121(1) . . . no
C(6) C(5) H(4) 118(1) . . . no
C(5) C(6) C(7) 119.9(2) . . . yes
C(5) C(6) H(5) 120(1) . . . no
C(7) C(6) H(5) 119(1) . . . no
C(6) C(7) C(8) 120.4(2) . . . yes
C(6) C(7) H(6) 120(1) . . . no
C(8) C(7) H(6) 119(2) . . . no
C(3) C(8) C(7) 120.0(2) . . . yes
C(3) C(8) H(7) 119(1) . . . no
C(7) C(8) H(7) 120(1) . . . no
P(1) C(9) C(10) 117.5(2) . . . yes
P(1) C(9) C(14) 123.0(2) . . . yes
C(10) C(9) C(14) 119.4(2) . . . yes
C(9) C(10) C(11) 120.1(2) . . . yes
C(9) C(10) H(8) 118(1) . . . no
C(11) C(10) H(8) 120(1) . . . no
C(10) C(11) C(12) 120.4(2) . . . yes
C(10) C(11) H(9) 121(1) . . . no
C(12) C(11) H(9) 117(1) . . . no
C(11) C(12) C(13) 119.9(2) . . . yes
C(11) C(12) H(10) 121(1) . . . no
C(13) C(12) H(10) 118(1) . . . no
C(12) C(13) C(14) 119.9(2) . . . yes
C(12) C(13) H(11) 123(1) . . . no
C(14) C(13) H(11) 116(1) . . . no
C(9) C(14) C(13) 120.4(2) . . . yes
C(9) C(14) H(12) 123(1) . . . no
C(13) C(14) H(12) 116(1) . . . no
P(1) C(15) C(16) 123.3(2) . . . yes
P(1) C(15) C(20) 117.9(2) . . . yes
C(16) C(15) C(20) 118.8(2) . . . yes
C(15) C(16) C(17) 120.1(2) . . . yes
C(15) C(16) H(13) 123(1) . . . no
C(17) C(16) H(13) 115(1) . . . no
C(16) C(17) C(18) 120.8(2) . . . yes
C(16) C(17) H(14) 120(2) . . . no
C(18) C(17) H(14) 118(2) . . . no
C(17) C(18) C(19) 119.5(2) . . . yes
C(17) C(18) H(15) 123(1) . . . no
C(19) C(18) H(15) 116(1) . . . no
C(18) C(19) C(20) 120.4(2) . . . yes
C(18) C(19) H(16) 120(1) . . . no
C(20) C(19) H(16) 118(1) . . . no
C(15) C(20) C(19) 120.4(2) . . . yes
C(15) C(20) H(17) 120(1) . . . no
C(19) C(20) H(17) 118(1) . . . no
Cl(1) C(21) Cl(2) 110.3(2) . . . yes
Cl(1) C(21) H(18) 110(1) . . . no
Cl(1) C(21) H(19) 109(2) . . . no
Cl(2) C(21) H(18) 107(1) . . . no
Cl(2) C(21) H(19) 107(2) . . . no
H(18) C(21) H(19) 111(2) . . . no

loop_
_geom_bond_atom_site_label_1
_geom_bond_atom_site_label_2
_geom_bond_distance
_geom_bond_site_symmetry_1
_geom_bond_site_symmetry_2
_geom_bond_publ_flag
Br(1) Cu(1) 2.5222(4) . . yes
Br(1) Cu(1) 2.5464(4) . 3_555 yes
Cu(1) P(1) 2.2159(6) . . yes
Cu(1) N(1) 2.056(2) . . yes
Cl(1) C(21) 1.765(3) . . yes
Cl(2) C(21) 1.764(3) . . yes
P(1) C(3) 1.825(2) . . yes
P(1) C(9) 1.820(2) . . yes
P(1) C(15) 1.832(2) . . yes
N(1) C(1) 1.341(3) . . yes
N(1) C(2) 1.339(3) . . yes
C(1) C(2) 1.387(3) . 3_455 yes
C(1) H(1) 0.89(3) . . no
C(2) H(2) 0.85(3) . . no
C(3) C(4) 1.396(3) . . yes
C(3) C(8) 1.394(3) . . yes
C(4) C(5) 1.395(3) . . yes
C(4) H(3) 0.95(3) . . no
C(5) C(6) 1.382(3) . . yes
C(5) H(4) 0.91(2) . . no
C(6) C(7) 1.388(4) . . yes
C(6) H(5) 0.94(2) . . no
C(7) C(8) 1.392(3) . . yes
C(7) H(6) 0.86(3) . . no
C(8) H(7) 0.94(3) . . no
C(9) C(10) 1.388(3) . . yes
C(9) C(14) 1.396(3) . . yes
C(10) C(11) 1.389(3) . . yes
C(10) H(8) 0.98(3) . . no
C(11) C(12) 1.384(3) . . yes
C(11) H(9) 0.97(3) . . no
C(12) C(13) 1.391(3) . . yes
C(12) H(10) 0.95(3) . . no
C(13) C(14) 1.387(3) . . yes
C(13) H(11) 0.96(3) . . no
C(14) H(12) 0.98(3) . . no
C(15) C(16) 1.395(3) . . yes
C(15) C(20) 1.401(3) . . yes
C(16) C(17) 1.392(3) . . yes
C(16) H(13) 0.87(3) . . no
C(17) C(18) 1.378(4) . . yes
C(17) H(14) 0.85(3) . . no
C(18) C(19) 1.390(4) . . yes
C(18) H(15) 0.96(3) . . no
C(19) C(20) 1.385(3) . . yes
C(19) H(16) 0.84(3) . . no
C(20) H(17) 0.98(3) . . no
C(21) H(18) 0.98(3) . . no
C(21) H(19) 0.89(3) . . no

loop_
_geom_contact_atom_site_label_1
_geom_contact_atom_site_label_2
_geom_contact_distance
_geom_contact_site_symmetry_1
_geom_contact_site_symmetry_2
_geom_contact_publ_flag
Br(1) Cu(1) 2.5222(4) . . ?
Br(1) Cu(1) 2.5464(4) . 3_555 ?
